data_9011747
loop_
_publ_author_name
'Kato, T.'
'Ito, Y.'
'Hashimoto, N.'

_publ_section_title
;
 The crystal structures of sonolite and jerrygibbsite
 Note: O12 z-coordinate changed to reproduce reported bond lengths
;
_journal_name_full 'Neues Jahrbuch fur Mineralogie, Monatshefte'
_journal_page_first 410
_journal_page_last 430
_journal_volume 1989
_journal_year 1989
_chemical_compound_source 'Franklin, New Jersey'
_chemical_formula_sum 'H2 Mn9 O18 Si4'
_chemical_name_mineral Jerrygibbsite
_space_group_IT_number 33
_symmetry_space_group_name_Hall 'P 2c -2ab'
_symmetry_space_group_name_H-M 'P b n 21'
_cell_angle_alpha 90
_cell_angle_beta 90
_cell_angle_gamma 90
_cell_formula_units_Z 4
_cell_length_a 4.875
_cell_length_b 10.709
_cell_length_c 28.18
_cell_volume 1471.176
_database_code_amcsd 0014840
_exptl_crystal_density_diffrn 4.049
_cod_original_formula_sum 'Mn9 Si4 O18 H2'
_cod_database_code 9011747

loop_
_space_group_symop_operation_xyz
x,y,z
1/2-x,1/2+y,z
1/2+x,1/2-y,1/2+z
-x,-y,1/2+z

loop_
_atom_site_label
_atom_site_fract_x
_atom_site_fract_y
_atom_site_fract_z
_atom_site_U_iso_or_equiv
_atom_site_type_symbol
_atom_site_attached_hydrogens
MnM1 -0.00200 0.38040 0.25000 0.00798 Mn 0
MnM2 -0.00030 0.37250 0.13700 0.00874 Mn 0
MnM3 -0.00390 0.36580 0.36190 0.00785 Mn 0
MnM4 0.01570 0.09760 0.08170 0.01089 Mn 0
MnM5 0.00130 0.64940 0.40870 0.01064 Mn 0
MnM6 -0.01130 0.65670 0.19270 0.00811 Mn 0
MnM7 0.00910 0.09100 0.30100 0.01026 Mn 0
MnM8 -0.01870 0.37220 0.02020 0.01165 Mn 0
MnM9 -0.00630 0.35780 0.47820 0.00963 Mn 0
Si1 0.07480 0.96810 0.19420 0.00836 Si 0
Si2 -0.06470 0.78120 0.30160 0.00925 Si 0
Si3 0.08470 0.96180 0.41710 0.01191 Si 0
Si4 -0.07950 0.77730 0.08060 0.01064 Si 0
O1 0.74350 0.96730 0.19490 0.01444 O 0
O2 0.26300 0.77240 0.30260 0.01836 O 0
O3 0.20820 0.82160 0.19740 0.00367 O 0
O4 0.79510 0.91770 0.30300 0.01203 O 0
O5 0.22800 0.04140 0.14340 0.02698 O 0
O6 0.78600 0.70310 0.34940 0.01203 O 0
O7 0.22020 0.03710 0.23380 0.00798 O 0
O8 0.78160 0.71890 0.25290 0.02191 O 0
O9 0.26560 0.80390 0.08140 0.02888 O 0
O10 0.76850 0.97180 0.42070 0.01127 O 0
O11 0.77280 0.92280 0.07880 0.01051 O 0
O12 0.24120 0.80980 0.41990 0.01963 O 0
O13 0.78350 0.70970 0.12740 0.01634 O 0
O14 0.22560 0.03670 0.36820 0.02862 O 0
O15 0.79490 0.72250 0.03790 0.01064 O 0
O16 0.22880 0.03080 0.46740 0.01305 O 0
O-H1 0.77050 0.97300 0.51890 0.02571 O 1
O-H2 0.76150 0.22550 0.47040 0.03508 O 1

loop_
_cod_changelog_entry_id
_cod_changelog_entry_author
_cod_changelog_entry_date
_cod_changelog_entry_text
1
;cod-tools version 3.8.0
Id: cif_guess_AMCSD_atom_types 9574 2023-05-10 09:00:05Z saulius
;
2023-05-10T18:53:22+03:00
;Derived atom types and hydrogen counts
from atom names that follow the AMCSD naming convention
(Wat == water, O-H == hydroxyl).
;

loop_
_cod_related_entry_id
_cod_related_entry_database
_cod_related_entry_code
1 AMCSD 0014840
